data_4065880
loop_
_publ_author_name
'Ito, Masato'
'Endo, Yoshinori'
'Tejima, Noriko'
'Ikariya, Takao'

_publ_section_title
;
 Bifunctional Triflylamide-Tethered Cp&#x2032;Rh and Cp&#x2032;Ir
 Complexes: A New Entry for Asymmetric Hydrogenation Catalysts
;
_journal_issue 11
_journal_name_full Organometallics
_journal_page_first 2397
_journal_paper_doi 10.1021/om1001809
_journal_volume 29
_journal_year 2010
_chemical_absolute_configuration 'CHOOSE rm ad rmad syn or unk'
_chemical_formula_moiety 'C28 H36 F3 Ir N3 O5 S2 '
_chemical_formula_sum 'C28 H36 F3 Ir N3 O5 S2'
_chemical_formula_weight 807.94
_space_group_IT_number 4
_symmetry_cell_setting monoclinic
_symmetry_Int_Tables_number 4
_symmetry_space_group_name_Hall 'P 2yb'
_symmetry_space_group_name_H-M 'P 1 21 1'
_cell_angle_alpha 90.0000
_cell_angle_beta 104.031(5)
_cell_angle_gamma 90.0000
_cell_formula_units_Z 2
_cell_length_a 9.5809(9)
_cell_length_b 16.3451(11)
_cell_length_c 10.2339(11)
_cell_measurement_reflns_used 6771
_cell_measurement_temperature 193.1
_cell_measurement_theta_max 27.5
_cell_measurement_theta_min 3.2
_cell_volume 1554.8(2)
_computing_cell_refinement CrystalClear
_computing_data_collection CrystalClear
_computing_data_reduction CrystalStructure
_computing_publication_material 'CrystalStructure 3.8'
_computing_structure_refinement CRYSTALS
_computing_structure_solution SIR92
_diffrn_ambient_temperature 193
_diffrn_detector_area_resol_mean 7.31
_diffrn_measured_fraction_theta_full 0.993
_diffrn_measured_fraction_theta_max 0.995
_diffrn_measurement_device_type 'Rigaku Saturn'
_diffrn_measurement_method \w
_diffrn_radiation_type 'Mo K\a'
_diffrn_radiation_wavelength 0.71070
_diffrn_reflns_av_R_equivalents 0.039
_diffrn_reflns_limit_h_max 12
_diffrn_reflns_limit_h_min -12
_diffrn_reflns_limit_k_max 21
_diffrn_reflns_limit_k_min -17
_diffrn_reflns_limit_l_max 13
_diffrn_reflns_limit_l_min -11
_diffrn_reflns_number 12382
_diffrn_reflns_theta_full 27.50
_diffrn_reflns_theta_max 27.48
_exptl_absorpt_coefficient_mu 4.499
_exptl_absorpt_correction_T_max 0.407
_exptl_absorpt_correction_T_min 0.297
_exptl_absorpt_correction_type multi-scan
_exptl_absorpt_process_details 'Jacobson, R. (1998) Private communication'
_exptl_crystal_colour orange
_exptl_crystal_density_diffrn 1.726
_exptl_crystal_density_method 'not measured'
_exptl_crystal_description block
_exptl_crystal_F_000 802.00
_exptl_crystal_size_max 0.40
_exptl_crystal_size_mid 0.30
_exptl_crystal_size_min 0.20
_refine_diff_density_max 3.08
_refine_diff_density_min -1.12
_refine_ls_abs_structure_details 'Flack, H. D. (1983), Acta Cryst. A39, 876-881.  2620 Friedel Pairs'
_refine_ls_abs_structure_Flack 0.007(6)
_refine_ls_extinction_method none
_refine_ls_goodness_of_fit_ref 1.000
_refine_ls_hydrogen_treatment refall
_refine_ls_number_parameters 416
_refine_ls_number_reflns 6295
_refine_ls_R_factor_gt 0.0287
_refine_ls_shift/su_max 0.0000
_refine_ls_structure_factor_coef Fsqd
_refine_ls_weighting_details 'w = 1/[0.5050\s(Fo^2^)]/(4Fo^2^)'
_refine_ls_weighting_scheme calc
_refine_ls_wR_factor_ref 0.0726
_reflns_number_gt 6001
_reflns_number_total 6295
_reflns_threshold_expression F^2^>2.0\s(F^2^)
_cod_data_source_file om1001809_si_002.cif
_cod_data_source_block '__Ir6a'
_cod_original_formula_sum 'C28 H36 F3 Ir N3 O5 S2 '
_cod_database_code 4065880

loop_
_symmetry_equiv_pos_site_id
_symmetry_equiv_pos_as_xyz
1 +X,+Y,+Z
2 -X,1/2+Y,-Z

loop_
_atom_site_label
_atom_site_type_symbol
_atom_site_fract_x
_atom_site_fract_y
_atom_site_fract_z
_atom_site_U_iso_or_equiv
_atom_site_adp_type
_atom_site_occupancy
_atom_site_symmetry_multiplicity
_atom_site_calc_flag
_atom_site_refinement_flags
Ir(1) Ir 0.15083(2) 0.33870(5) 0.850080(10) 0.01070(4) Uani 1.00 1 d .
S(1) S -0.17789(16) 0.25751(10) 0.82524(16) 0.0191(3) Uani 1.00 1 d .
S(2) S 0.18607(16) 0.28647(10) 1.16698(13) 0.0194(3) Uani 1.00 1 d .
F(1) F -0.3567(4) 0.2049(3) 0.6021(4) 0.0412(12) Uani 1.00 1 d .
F(2) F -0.1495(3) 0.2421(2) 0.5764(3) 0.0307(10) Uani 1.00 1 d .
F(3) F -0.3050(3) 0.3336(4) 0.5996(3) 0.0344(9) Uani 1.00 1 d .
O(1) O -0.1065(4) 0.1794(2) 0.8452(4) 0.0259(11) Uani 1.00 1 d .
O(2) O -0.3069(4) 0.2691(3) 0.8715(4) 0.0268(11) Uani 1.00 1 d .
O(3) O 0.1303(4) 0.2136(2) 1.2187(3) 0.0246(11) Uani 1.00 1 d .
O(4) O 0.0999(5) 0.3586(3) 1.1550(4) 0.0352(15) Uani 1.00 1 d .
O(5) O 0.1354(5) 0.1904(2) 0.4871(3) 0.0270(11) Uani 1.00 1 d .
N(1) N -0.0686(4) 0.3285(4) 0.8613(4) 0.0182(12) Uani 1.00 1 d .
N(2) N 0.1586(5) 0.2181(2) 0.7770(4) 0.0121(10) Uani 1.00 1 d .
N(3) N 0.2290(4) 0.2682(3) 1.0278(4) 0.0170(11) Uani 1.00 1 d .
C(1) C 0.0829(6) 0.4581(3) 0.7843(5) 0.0168(14) Uani 1.00 1 d .
C(2) C 0.2019(6) 0.4652(3) 0.9020(5) 0.0198(14) Uani 1.00 1 d .
C(3) C 0.3250(5) 0.4265(3) 0.8691(5) 0.0170(13) Uani 1.00 1 d .
C(4) C 0.2840(5) 0.3966(3) 0.7347(4) 0.0127(12) Uani 1.00 1 d .
C(5) C 0.1317(5) 0.4168(3) 0.6781(5) 0.0156(13) Uani 1.00 1 d .
C(6) C 0.2053(8) 0.5140(4) 1.0245(6) 0.0276(17) Uani 1.00 1 d .
C(7) C 0.4720(6) 0.4232(3) 0.9617(5) 0.0204(14) Uani 1.00 1 d .
C(8) C 0.3790(5) 0.3543(3) 0.6592(4) 0.0155(15) Uani 1.00 1 d .
C(9) C 0.0510(6) 0.4009(3) 0.5363(5) 0.0213(14) Uani 1.00 1 d .
C(10) C -0.0715(6) 0.4731(4) 0.7865(7) 0.0252(16) Uani 1.00 1 d .
C(11) C -0.1180(7) 0.4119(4) 0.8819(7) 0.0247(16) Uani 1.00 1 d .
C(12) C -0.2511(6) 0.2594(4) 0.6404(6) 0.0284(16) Uani 1.00 1 d .
C(13) C 0.2857(5) 0.1760(3) 0.8633(5) 0.0123(12) Uani 1.00 1 d .
C(14) C 0.2723(5) 0.1827(3) 1.0085(5) 0.0139(12) Uani 1.00 1 d .
C(15) C 0.3472(6) 0.3106(3) 1.2862(5) 0.0255(15) Uani 1.00 1 d .
C(16) C 0.2987(5) 0.0893(3) 0.8153(4) 0.0123(11) Uani 1.00 1 d .
C(17) C 0.4038(6) 0.0709(3) 0.7442(5) 0.0141(13) Uani 1.00 1 d .
C(18) C 0.4069(6) -0.0052(3) 0.6886(5) 0.0228(14) Uani 1.00 1 d .
C(19) C 0.3103(6) -0.0652(3) 0.7018(5) 0.0193(13) Uani 1.00 1 d .
C(20) C 0.2051(6) -0.0481(3) 0.7717(5) 0.0197(14) Uani 1.00 1 d .
C(21) C 0.1979(5) 0.0289(3) 0.8261(5) 0.0166(13) Uani 1.00 1 d .
C(22) C 0.4114(5) 0.1571(3) 1.1087(5) 0.0153(12) Uani 1.00 1 d .
C(23) C 0.5427(6) 0.1921(4) 1.1040(5) 0.0233(15) Uani 1.00 1 d .
C(24) C 0.6677(6) 0.1706(4) 1.1994(6) 0.0314(17) Uani 1.00 1 d .
C(25) C 0.6605(8) 0.1169(4) 1.3023(7) 0.0340(19) Uani 1.00 1 d .
C(26) C 0.5294(8) 0.0830(4) 1.3075(6) 0.0312(17) Uani 1.00 1 d .
C(27) C 0.4070(6) 0.1020(3) 1.2110(5) 0.0200(14) Uani 1.00 1 d .
C(28) C 0.0774(7) 0.1101(4) 0.4793(6) 0.0326(18) Uani 1.00 1 d .
H(1) H 0.0733 0.1896 0.7809 0.014 Uiso 1.00 1 c R
H(2) H 0.1671 0.2198 0.6864 0.014 Uiso 1.00 1 c R
H(3) H 0.1135 0.5382 1.0168 0.036 Uiso 1.00 1 c R
H(4) H 0.2760 0.5557 1.0331 0.036 Uiso 1.00 1 c R
H(5) H 0.2278 0.4798 1.1018 0.036 Uiso 1.00 1 c R
H(6) H 0.4708 0.4495 1.0441 0.025 Uiso 1.00 1 c R
H(7) H 0.5388 0.4500 0.9211 0.025 Uiso 1.00 1 c R
H(8) H 0.4997 0.3676 0.9787 0.025 Uiso 1.00 1 c R
H(9) H 0.4723 0.3468 0.7164 0.020 Uiso 1.00 1 c R
H(10) H 0.3857 0.3866 0.5839 0.020 Uiso 1.00 1 c R
H(11) H 0.3388 0.3025 0.6290 0.020 Uiso 1.00 1 c R
H(12) H 0.1130 0.3749 0.4894 0.025 Uiso 1.00 1 c R
H(13) H 0.0185 0.4514 0.4936 0.025 Uiso 1.00 1 c R
H(14) H -0.0292 0.3666 0.5353 0.025 Uiso 1.00 1 c R
H(15) H -0.0811 0.5272 0.8169 0.031 Uiso 1.00 1 c R
H(16) H -0.1305 0.4666 0.6981 0.031 Uiso 1.00 1 c R
H(17) H -0.2200 0.4118 0.8639 0.031 Uiso 1.00 1 c R
H(18) H -0.0789 0.4282 0.9725 0.031 Uiso 1.00 1 c R
H(19) H 0.3693 0.2052 0.8565 0.015 Uiso 1.00 1 c R
H(20) H 0.1972 0.1473 1.0192 0.017 Uiso 1.00 1 c R
H(21) H 0.3265 0.3467 1.3518 0.031 Uiso 1.00 1 c R
H(22) H 0.4121 0.3363 1.2422 0.031 Uiso 1.00 1 c R
H(23) H 0.3895 0.2619 1.3289 0.030 Uiso 1.00 1 c R
H(24) H 0.4721 0.1112 0.7347 0.016 Uiso 1.00 1 c R
H(25) H 0.4780 -0.0174 0.6408 0.027 Uiso 1.00 1 c R
H(26) H 0.3142 -0.1177 0.6630 0.022 Uiso 1.00 1 c R
H(27) H 0.1392 -0.0895 0.7825 0.023 Uiso 1.00 1 c R
H(28) H 0.1241 0.0411 0.8705 0.020 Uiso 1.00 1 c R
H(29) H 0.5470 0.2306 1.0355 0.029 Uiso 1.00 1 c R
H(30) H 0.7577 0.1930 1.1942 0.037 Uiso 1.00 1 c R
H(31) H 0.7451 0.1035 1.3689 0.037 Uiso 1.00 1 c R
H(32) H 0.5244 0.0461 1.3779 0.035 Uiso 1.00 1 c R
H(33) H 0.3182 0.0773 1.2142 0.023 Uiso 1.00 1 c R
H(34) H -0.0208 0.1134 0.4821 0.036 Uiso 1.00 1 c R
H(35) H 0.1291 0.0787 0.5534 0.036 Uiso 1.00 1 c R
H(36) H 0.0844 0.0848 0.3975 0.036 Uiso 1.00 1 c R

loop_
_atom_site_aniso_label
_atom_site_aniso_U_11
_atom_site_aniso_U_22
_atom_site_aniso_U_33
_atom_site_aniso_U_12
_atom_site_aniso_U_13
_atom_site_aniso_U_23
Ir(1) 0.01299(9) 0.01205(10) 0.00841(8) 0.00199(11) 0.00523(6) 0.00027(11)
S(1) 0.0168(6) 0.0218(7) 0.0227(7) 0.0005(5) 0.0122(5) 0.0072(5)
S(2) 0.0266(7) 0.0247(7) 0.0089(5) 0.0030(5) 0.0083(5) -0.0013(5)
F(1) 0.0275(19) 0.062(3) 0.034(2) -0.0224(19) 0.0091(17) -0.004(2)
F(2) 0.0283(18) 0.046(2) 0.0220(17) -0.0018(16) 0.0139(14) -0.0060(16)
F(3) 0.0250(14) 0.054(2) 0.0252(14) 0.014(2) 0.0076(12) 0.013(2)
O(1) 0.026(2) 0.023(2) 0.034(2) 0.0027(17) 0.0166(19) 0.0103(18)
O(2) 0.023(2) 0.033(2) 0.030(2) 0.0012(19) 0.0180(17) 0.0106(19)
O(3) 0.034(2) 0.034(2) 0.0094(17) -0.0080(19) 0.0114(16) 0.0003(16)
O(4) 0.051(2) 0.041(4) 0.0179(19) 0.024(2) 0.0165(19) 0.0011(17)
O(5) 0.049(2) 0.022(2) 0.0116(18) -0.0122(19) 0.0104(18) -0.0015(15)
N(1) 0.0143(17) 0.020(3) 0.0218(19) 0.001(2) 0.0079(15) -0.001(2)
N(2) 0.013(2) 0.015(2) 0.0073(19) -0.0022(18) 0.0005(16) -0.0014(16)
N(3) 0.020(2) 0.024(2) 0.0092(19) 0.0048(19) 0.0082(17) 0.0035(17)
C(1) 0.019(2) 0.008(2) 0.026(2) 0.007(2) 0.009(2) 0.002(2)
C(2) 0.023(2) 0.017(3) 0.020(2) -0.000(2) 0.009(2) -0.005(2)
C(3) 0.019(2) 0.018(2) 0.015(2) -0.002(2) 0.007(2) 0.001(2)
C(4) 0.016(2) 0.014(2) 0.010(2) -0.0004(19) 0.0054(18) 0.0010(18)
C(5) 0.020(2) 0.014(2) 0.015(2) 0.004(2) 0.008(2) 0.010(2)
C(6) 0.044(3) 0.018(3) 0.028(3) -0.006(2) 0.023(3) -0.009(2)
C(7) 0.024(2) 0.023(3) 0.014(2) -0.006(2) 0.005(2) 0.001(2)
C(8) 0.020(2) 0.016(5) 0.014(2) 0.004(2) 0.0103(18) -0.0006(18)
C(9) 0.019(2) 0.021(3) 0.022(2) -0.002(2) 0.002(2) 0.009(2)
C(10) 0.021(2) 0.022(3) 0.035(3) 0.009(2) 0.011(2) 0.005(2)
C(11) 0.017(2) 0.027(3) 0.033(3) 0.010(2) 0.011(2) 0.010(2)
C(12) 0.017(2) 0.043(4) 0.026(3) -0.006(2) 0.008(2) -0.004(2)
C(13) 0.009(2) 0.014(2) 0.014(2) 0.0011(18) 0.0046(18) 0.0012(19)
C(14) 0.014(2) 0.015(2) 0.013(2) -0.002(2) 0.004(2) 0.004(2)
C(15) 0.033(3) 0.032(3) 0.011(2) -0.010(2) 0.004(2) -0.003(2)
C(16) 0.012(2) 0.016(2) 0.009(2) 0.0034(19) 0.0018(18) 0.0025(18)
C(17) 0.014(2) 0.016(2) 0.011(2) 0.003(2) 0.000(2) 0.005(2)
C(18) 0.023(2) 0.030(3) 0.015(2) 0.009(2) 0.003(2) 0.000(2)
C(19) 0.026(2) 0.018(3) 0.010(2) 0.008(2) -0.003(2) -0.003(2)
C(20) 0.024(2) 0.021(3) 0.014(2) 0.000(2) 0.003(2) 0.000(2)
C(21) 0.017(2) 0.023(3) 0.011(2) 0.002(2) 0.0030(19) 0.002(2)
C(22) 0.016(2) 0.017(2) 0.013(2) -0.002(2) 0.0033(19) -0.004(2)
C(23) 0.021(2) 0.035(3) 0.016(2) -0.005(2) 0.008(2) 0.001(2)
C(24) 0.014(2) 0.050(4) 0.028(3) 0.004(2) 0.001(2) -0.008(3)
C(25) 0.033(3) 0.043(4) 0.018(3) 0.014(3) -0.010(2) -0.006(2)
C(26) 0.042(3) 0.026(3) 0.020(3) 0.004(2) -0.002(2) 0.001(2)
C(27) 0.026(2) 0.019(3) 0.014(2) 0.000(2) 0.001(2) -0.002(2)
C(28) 0.047(4) 0.028(3) 0.016(2) -0.008(2) -0.007(2) -0.002(2)

loop_
_atom_type_symbol
_atom_type_description
_atom_type_scat_dispersion_real
_atom_type_scat_dispersion_imag
_atom_type_scat_source
C C 0.003 0.002
;
International Tables for Crystallography
(1992, Vol. C, Tables 4.2.6.8 and 6.1.1.4)
;
H H 0.000 0.000
;
International Tables for Crystallography
(1992, Vol. C, Table 6.1.1.4)
;
F F 0.017 0.010
;
International Tables for Crystallography
(1992, Vol. C, Tables 4.2.6.8 and 6.1.1.4)
;
Ir Ir -1.444 7.990
;
International Tables for Crystallography
(1992, Vol. C, Tables 4.2.6.8 and 6.1.1.4)
;
N N 0.006 0.003
;
International Tables for Crystallography
(1992, Vol. C, Tables 4.2.6.8 and 6.1.1.4)
;
O O 0.011 0.006
;
International Tables for Crystallography
(1992, Vol. C, Tables 4.2.6.8 and 6.1.1.4)
;
S S 0.125 0.123
;
International Tables for Crystallography
(1992, Vol. C, Tables 4.2.6.8 and 6.1.1.4)
;

loop_
_geom_angle_atom_site_label_1
_geom_angle_atom_site_label_2
_geom_angle_atom_site_label_3
_geom_angle
_geom_angle_publ_flag
N(1) Ir(1) N(2) 93.7(2) yes
N(1) Ir(1) N(3) 93.35(18) yes
N(1) Ir(1) C(1) 81.9(2) yes
N(1) Ir(1) C(2) 103.2(2) yes
N(1) Ir(1) C(3) 142.2(2) yes
N(1) Ir(1) C(4) 141.56(18) yes
N(1) Ir(1) C(5) 101.6(2) yes
N(2) Ir(1) N(3) 76.28(17) yes
N(2) Ir(1) C(1) 141.41(18) yes
N(2) Ir(1) C(2) 162.3(2) yes
N(2) Ir(1) C(3) 123.7(2) yes
N(2) Ir(1) C(4) 98.00(19) yes
N(2) Ir(1) C(5) 105.51(19) yes
N(3) Ir(1) C(1) 142.0(2) yes
N(3) Ir(1) C(2) 107.21(19) yes
N(3) Ir(1) C(3) 100.21(18) yes
N(3) Ir(1) C(4) 124.96(17) yes
N(3) Ir(1) C(5) 164.74(19) yes
C(1) Ir(1) C(2) 39.6(2) yes
C(1) Ir(1) C(3) 65.8(2) yes
C(1) Ir(1) C(4) 66.3(2) yes
C(1) Ir(1) C(5) 39.8(2) yes
C(2) Ir(1) C(3) 39.0(2) yes
C(2) Ir(1) C(4) 65.5(2) yes
C(2) Ir(1) C(5) 66.5(2) yes
C(3) Ir(1) C(4) 38.35(19) yes
C(3) Ir(1) C(5) 65.91(19) yes
C(4) Ir(1) C(5) 39.99(19) yes
O(1) S(1) O(2) 119.1(2) yes
O(1) S(1) N(1) 111.1(2) yes
O(1) S(1) C(12) 102.1(3) yes
O(2) S(1) N(1) 114.1(2) yes
O(2) S(1) C(12) 101.0(2) yes
N(1) S(1) C(12) 107.3(2) yes
O(3) S(2) O(4) 116.8(3) yes
O(3) S(2) N(3) 111.5(2) yes
O(3) S(2) C(15) 105.5(2) yes
O(4) S(2) N(3) 110.2(2) yes
O(4) S(2) C(15) 105.4(2) yes
N(3) S(2) C(15) 106.6(2) yes
Ir(1) N(1) S(1) 131.5(3) yes
Ir(1) N(1) C(11) 106.8(4) yes
S(1) N(1) C(11) 120.4(3) yes
Ir(1) N(2) C(13) 108.4(2) yes
Ir(1) N(3) S(2) 123.1(2) yes
Ir(1) N(3) C(14) 116.6(3) yes
S(2) N(3) C(14) 115.7(3) yes
Ir(1) C(1) C(2) 71.9(3) yes
Ir(1) C(1) C(5) 71.3(3) yes
Ir(1) C(1) C(10) 111.9(4) yes
C(2) C(1) C(5) 109.2(5) yes
C(2) C(1) C(10) 123.6(5) yes
C(5) C(1) C(10) 125.7(4) yes
Ir(1) C(2) C(1) 68.5(3) yes
Ir(1) C(2) C(3) 71.0(3) yes
Ir(1) C(2) C(6) 132.9(4) yes
C(1) C(2) C(3) 107.1(5) yes
C(1) C(2) C(6) 126.8(5) yes
C(3) C(2) C(6) 125.5(5) yes
Ir(1) C(3) C(2) 70.0(3) yes
Ir(1) C(3) C(4) 70.2(3) yes
Ir(1) C(3) C(7) 128.1(4) yes
C(2) C(3) C(4) 109.0(4) yes
C(2) C(3) C(7) 124.3(4) yes
C(4) C(3) C(7) 126.6(5) yes
Ir(1) C(4) C(3) 71.5(3) yes
Ir(1) C(4) C(5) 69.6(3) yes
Ir(1) C(4) C(8) 126.4(3) yes
C(3) C(4) C(5) 108.6(4) yes
C(3) C(4) C(8) 126.7(4) yes
C(5) C(4) C(8) 124.7(4) yes
Ir(1) C(5) C(1) 68.9(3) yes
Ir(1) C(5) C(4) 70.4(2) yes
Ir(1) C(5) C(9) 128.0(4) yes
C(1) C(5) C(4) 106.2(4) yes
C(1) C(5) C(9) 128.7(4) yes
C(4) C(5) C(9) 125.1(5) yes
C(1) C(10) C(11) 109.9(5) yes
N(1) C(11) C(10) 111.0(5) yes
S(1) C(12) F(1) 111.2(4) yes
S(1) C(12) F(2) 111.0(3) yes
S(1) C(12) F(3) 110.8(4) yes
F(1) C(12) F(2) 107.9(5) yes
F(1) C(12) F(3) 107.7(4) yes
F(2) C(12) F(3) 108.2(5) yes
N(2) C(13) C(14) 107.2(4) yes
N(2) C(13) C(16) 111.1(3) yes
C(14) C(13) C(16) 114.6(4) yes
N(3) C(14) C(13) 106.8(4) yes
N(3) C(14) C(22) 113.2(4) yes
C(13) C(14) C(22) 111.6(4) yes
C(13) C(16) C(17) 119.5(4) yes
C(13) C(16) C(21) 121.3(4) yes
C(17) C(16) C(21) 118.8(4) yes
C(16) C(17) C(18) 119.8(5) yes
C(17) C(18) C(19) 121.4(6) yes
C(18) C(19) C(20) 119.6(5) yes
C(19) C(20) C(21) 119.9(5) yes
C(16) C(21) C(20) 120.4(5) yes
C(14) C(22) C(23) 120.8(5) yes
C(14) C(22) C(27) 120.1(5) yes
C(23) C(22) C(27) 119.0(4) yes
C(22) C(23) C(24) 120.1(5) yes
C(23) C(24) C(25) 120.0(6) yes
C(24) C(25) C(26) 119.7(6) yes
C(25) C(26) C(27) 120.4(6) yes
C(22) C(27) C(26) 120.8(5) yes
Ir(1) N(2) H(1) 109.7 no
Ir(1) N(2) H(2) 109.7 no
C(13) N(2) H(1) 109.6 no
C(13) N(2) H(2) 109.9 no
H(1) N(2) H(2) 109.5 no
C(2) C(6) H(3) 108.9 no
C(2) C(6) H(4) 109.5 no
C(2) C(6) H(5) 110.0 no
H(3) C(6) H(4) 109.5 no
H(3) C(6) H(5) 109.5 no
H(4) C(6) H(5) 109.5 no
C(3) C(7) H(6) 109.5 no
C(3) C(7) H(7) 109.7 no
C(3) C(7) H(8) 109.2 no
H(6) C(7) H(7) 109.5 no
H(6) C(7) H(8) 109.5 no
H(7) C(7) H(8) 109.5 no
C(4) C(8) H(9) 109.8 no
C(4) C(8) H(10) 109.2 no
C(4) C(8) H(11) 109.3 no
H(9) C(8) H(10) 109.5 no
H(9) C(8) H(11) 109.5 no
H(10) C(8) H(11) 109.5 no
C(5) C(9) H(12) 109.2 no
C(5) C(9) H(13) 109.3 no
C(5) C(9) H(14) 109.9 no
H(12) C(9) H(13) 109.5 no
H(12) C(9) H(14) 109.5 no
H(13) C(9) H(14) 109.5 no
C(1) C(10) H(15) 109.3 no
C(1) C(10) H(16) 109.1 no
C(11) C(10) H(15) 109.4 no
C(11) C(10) H(16) 109.6 no
H(15) C(10) H(16) 109.5 no
N(1) C(11) H(17) 108.8 no
N(1) C(11) H(18) 109.5 no
C(10) C(11) H(17) 108.7 no
C(10) C(11) H(18) 109.3 no
H(17) C(11) H(18) 109.5 no
N(2) C(13) H(19) 107.9 no
C(14) C(13) H(19) 107.9 no
C(16) C(13) H(19) 108.0 no
N(3) C(14) H(20) 108.2 no
C(13) C(14) H(20) 108.3 no
C(22) C(14) H(20) 108.5 no
S(2) C(15) H(21) 109.3 no
S(2) C(15) H(22) 109.6 no
S(2) C(15) H(23) 109.5 no
H(21) C(15) H(22) 109.5 no
H(21) C(15) H(23) 109.5 no
H(22) C(15) H(23) 109.5 no
C(16) C(17) H(24) 120.0 no
C(18) C(17) H(24) 120.2 no
C(17) C(18) H(25) 119.6 no
C(19) C(18) H(25) 119.0 no
C(18) C(19) H(26) 120.4 no
C(20) C(19) H(26) 120.0 no
C(19) C(20) H(27) 120.0 no
C(21) C(20) H(27) 120.1 no
C(16) C(21) H(28) 119.7 no
C(20) C(21) H(28) 119.9 no
C(22) C(23) H(29) 119.9 no
C(24) C(23) H(29) 120.0 no
C(23) C(24) H(30) 120.0 no
C(25) C(24) H(30) 120.1 no
C(24) C(25) H(31) 120.0 no
C(26) C(25) H(31) 120.3 no
C(25) C(26) H(32) 119.8 no
C(27) C(26) H(32) 119.9 no
C(22) C(27) H(33) 119.5 no
C(26) C(27) H(33) 119.7 no
O(5) C(28) H(34) 108.9 no
O(5) C(28) H(35) 109.5 no
O(5) C(28) H(36) 110.0 no
H(34) C(28) H(35) 109.5 no
H(34) C(28) H(36) 109.5 no
H(35) C(28) H(36) 109.5 no

loop_
_geom_bond_atom_site_label_1
_geom_bond_atom_site_label_2
_geom_bond_distance
_geom_bond_publ_flag
Ir(1) N(1) 2.140(4) yes
Ir(1) N(2) 2.116(4) yes
Ir(1) N(3) 2.129(4) yes
Ir(1) C(1) 2.114(5) yes
Ir(1) C(2) 2.161(6) yes
Ir(1) C(3) 2.174(5) yes
Ir(1) C(4) 2.157(5) yes
Ir(1) C(5) 2.145(5) yes
S(1) O(1) 1.440(4) yes
S(1) O(2) 1.439(5) yes
S(1) N(1) 1.546(5) yes
S(1) C(12) 1.852(6) yes
S(2) O(3) 1.457(4) yes
S(2) O(4) 1.428(5) yes
S(2) N(3) 1.603(5) yes
S(2) C(15) 1.764(5) yes
F(1) C(12) 1.334(7) yes
F(2) C(12) 1.328(8) yes
F(3) C(12) 1.343(9) yes
O(5) C(28) 1.419(8) yes
N(1) C(11) 1.475(9) yes
N(2) C(13) 1.488(6) yes
N(3) C(14) 1.486(7) yes
C(1) C(2) 1.448(7) yes
C(1) C(5) 1.450(8) yes
C(1) C(10) 1.505(9) yes
C(2) C(3) 1.448(8) yes
C(2) C(6) 1.481(9) yes
C(3) C(4) 1.422(7) yes
C(3) C(7) 1.496(7) yes
C(4) C(5) 1.471(7) yes
C(4) C(8) 1.498(8) yes
C(5) C(9) 1.493(7) yes
C(10) C(11) 1.537(10) yes
C(13) C(14) 1.526(7) yes
C(13) C(16) 1.515(7) yes
C(14) C(22) 1.530(6) yes
C(16) C(17) 1.410(8) yes
C(16) C(21) 1.404(7) yes
C(17) C(18) 1.372(8) yes
C(18) C(19) 1.377(8) yes
C(19) C(20) 1.398(8) yes
C(20) C(21) 1.385(8) yes
C(22) C(23) 1.394(8) yes
C(22) C(27) 1.390(8) yes
C(23) C(24) 1.395(7) yes
C(24) C(25) 1.385(10) yes
C(25) C(26) 1.385(11) yes
C(26) C(27) 1.373(8) yes
N(2) H(1) 0.950 no
N(2) H(2) 0.950 no
C(6) H(3) 0.950 no
C(6) H(4) 0.950 no
C(6) H(5) 0.950 no
C(7) H(6) 0.950 no
C(7) H(7) 0.950 no
C(7) H(8) 0.950 no
C(8) H(9) 0.950 no
C(8) H(10) 0.950 no
C(8) H(11) 0.950 no
C(9) H(12) 0.950 no
C(9) H(13) 0.950 no
C(9) H(14) 0.950 no
C(10) H(15) 0.950 no
C(10) H(16) 0.950 no
C(11) H(17) 0.950 no
C(11) H(18) 0.950 no
C(13) H(19) 0.950 no
C(14) H(20) 0.950 no
C(15) H(21) 0.950 no
C(15) H(22) 0.950 no
C(15) H(23) 0.950 no
C(17) H(24) 0.950 no
C(18) H(25) 0.950 no
C(19) H(26) 0.950 no
C(20) H(27) 0.950 no
C(21) H(28) 0.950 no
C(23) H(29) 0.950 no
C(24) H(30) 0.950 no
C(25) H(31) 0.950 no
C(26) H(32) 0.950 no
C(27) H(33) 0.950 no
C(28) H(34) 0.950 no
C(28) H(35) 0.950 no
C(28) H(36) 0.950 no

loop_
_geom_contact_atom_site_label_1
_geom_contact_atom_site_label_2
_geom_contact_distance
_geom_contact_site_symmetry_2
F(1) C(25) 3.428(8) 1_454
F(1) C(26) 3.558(7) 1_454
F(2) O(5) 3.195(6) .
F(2) C(25) 3.591(7) 1_454
F(2) C(28) 3.379(8) .
F(3) C(8) 3.248(6) 1_455
F(3) C(19) 3.490(7) 2_556
O(1) C(6) 3.254(8) 2_547
O(2) C(7) 3.553(7) 1_455
O(2) C(8) 3.542(6) 1_455
O(2) C(23) 3.314(8) 1_455
O(3) O(5) 2.761(5) 1_556
O(3) C(28) 3.298(8) 1_556
O(4) C(20) 3.534(8) 2_557
O(5) F(2) 3.195(6) .
O(5) O(3) 2.761(5) 1_554
O(5) N(2) 2.956(5) .
O(5) C(9) 3.598(7) .
N(2) O(5) 2.956(5) .
N(2) C(28) 3.443(7) .
C(3) C(25) 3.592(9) 2_657
C(6) O(1) 3.254(8) 2_557
C(7) O(2) 3.553(7) 1_655
C(7) C(19) 3.573(7) 2_657
C(8) F(3) 3.248(6) 1_655
C(8) O(2) 3.542(6) 1_655
C(9) O(5) 3.598(7) .
C(9) C(20) 3.591(7) 2_556
C(10) C(28) 3.514(9) 2_556
C(16) C(28) 3.592(7) .
C(19) F(3) 3.490(7) 2_546
C(19) C(7) 3.573(7) 2_647
C(20) O(4) 3.534(8) 2_547
C(20) C(9) 3.591(7) 2_546
C(23) O(2) 3.314(8) 1_655
C(25) F(1) 3.428(8) 1_656
C(25) F(2) 3.591(7) 1_656
C(25) C(3) 3.592(9) 2_647
C(26) F(1) 3.558(7) 1_656
C(28) F(2) 3.379(8) .
C(28) O(3) 3.298(8) 1_554
C(28) N(2) 3.443(7) .
C(28) C(10) 3.514(9) 2_546
C(28) C(16) 3.592(7) .
S(1) H(9) 3.577 1_455
F(1) H(9) 3.220 1_455
F(1) H(11) 3.394 1_455
F(1) H(23) 3.363 1_454
F(1) H(24) 2.821 1_455
F(1) H(31) 3.244 1_454
F(1) H(32) 3.469 1_454
F(2) H(26) 3.446 2_556
F(2) H(31) 3.102 1_454
F(2) H(34) 2.731 .
F(3) H(9) 2.696 1_455
F(3) H(10) 3.055 1_455
F(3) H(11) 3.534 1_455
F(3) H(25) 3.572 2_556
F(3) H(26) 2.784 2_556
O(1) H(3) 2.714 2_547
O(1) H(4) 3.041 2_547
O(1) H(5) 3.548 2_547
O(2) H(7) 3.398 1_455
O(2) H(8) 2.865 1_455
O(2) H(9) 2.642 1_455
O(2) H(19) 3.242 1_455
O(2) H(24) 3.416 1_455
O(2) H(29) 2.513 1_455
O(2) H(30) 3.441 1_455
O(3) H(15) 3.090 2_547
O(3) H(30) 3.534 1_455
O(3) H(36) 2.891 1_556
O(4) H(12) 3.404 1_556
O(4) H(27) 2.662 2_557
O(5) H(1) 3.203 .
O(5) H(2) 2.045 .
O(5) H(11) 2.809 .
O(5) H(12) 3.024 .
O(5) H(14) 3.377 .
O(5) H(23) 3.439 1_554
N(2) H(34) 3.532 .
N(2) H(35) 3.193 .
C(1) H(31) 3.476 2_657
C(1) H(36) 2.980 2_556
C(4) H(31) 3.534 2_657
C(4) H(32) 3.419 2_657
C(5) H(31) 3.349 2_657
C(5) H(36) 3.414 2_556
C(6) H(28) 3.599 2_557
C(7) H(17) 3.342 1_655
C(8) H(21) 3.065 1_554
C(8) H(32) 3.317 2_657
C(9) H(27) 3.332 2_556
C(9) H(34) 3.485 2_556
C(9) H(35) 3.390 2_556
C(9) H(36) 3.407 2_556
C(10) H(33) 2.912 2_557
C(10) H(36) 2.605 2_556
C(11) H(7) 3.464 1_455
C(11) H(27) 3.489 2_557
C(11) H(28) 3.311 2_557
C(11) H(33) 3.323 2_557
C(12) H(9) 3.267 1_455
C(13) H(35) 3.540 .
C(15) H(10) 3.227 1_556
C(15) H(11) 3.530 1_556
C(15) H(12) 3.567 1_556
C(15) H(25) 3.265 2_657
C(15) H(26) 3.369 2_657
C(16) H(6) 3.260 2_647
C(16) H(7) 3.585 2_647
C(16) H(35) 2.783 .
C(17) H(4) 3.358 2_647
C(17) H(6) 2.968 2_647
C(17) H(35) 2.875 .
C(18) H(6) 2.802 2_647
C(18) H(22) 3.101 2_647
C(18) H(35) 3.016 .
C(19) H(6) 2.928 2_647
C(19) H(8) 3.511 2_647
C(19) H(13) 3.308 2_546
C(19) H(14) 3.349 2_546
C(19) H(22) 3.042 2_647
C(19) H(35) 3.094 .
C(20) H(6) 3.219 2_647
C(20) H(7) 3.488 2_647
C(20) H(8) 3.594 2_647
C(20) H(13) 3.023 2_546
C(20) H(14) 3.476 2_546
C(20) H(18) 3.162 2_547
C(20) H(35) 3.005 .
C(21) H(6) 3.388 2_647
C(21) H(7) 3.399 2_647
C(21) H(18) 3.066 2_547
C(21) H(35) 2.827 .
C(22) H(7) 3.442 2_647
C(23) H(4) 3.337 2_647
C(24) H(4) 3.177 2_647
C(25) H(34) 3.161 1_656
C(26) H(7) 3.144 2_647
C(26) H(10) 3.429 2_647
C(27) H(7) 2.935 2_647
C(27) H(15) 3.300 2_547
C(27) H(17) 3.577 2_547
C(28) H(1) 3.358 .
C(28) H(2) 2.750 .
C(28) H(13) 2.788 2_546
C(28) H(15) 3.328 2_546
C(28) H(16) 3.083 2_546
C(28) H(31) 3.111 1_454
H(1) O(5) 3.203 .
H(1) C(28) 3.358 .
H(1) H(34) 3.222 .
H(1) H(35) 3.098 .
H(2) O(5) 2.045 .
H(2) C(28) 2.750 .
H(2) H(34) 2.968 .
H(2) H(35) 2.658 .
H(3) O(1) 2.714 2_557
H(3) H(20) 3.412 2_557
H(3) H(28) 2.791 2_557
H(4) O(1) 3.041 2_557
H(4) C(17) 3.358 2_657
H(4) C(23) 3.337 2_657
H(4) C(24) 3.177 2_657
H(4) H(24) 3.085 2_657
H(4) H(29) 3.481 2_657
H(4) H(30) 3.192 2_657
H(5) O(1) 3.548 2_557
H(5) H(25) 3.360 2_657
H(5) H(28) 3.594 2_557
H(6) C(16) 3.260 2_657
H(6) C(17) 2.968 2_657
H(6) C(18) 2.802 2_657
H(6) C(19) 2.928 2_657
H(6) C(20) 3.219 2_657
H(6) C(21) 3.388 2_657
H(6) H(24) 3.436 2_657
H(6) H(25) 3.188 2_657
H(6) H(26) 3.382 2_657
H(7) O(2) 3.398 1_655
H(7) C(11) 3.464 1_655
H(7) C(16) 3.585 2_657
H(7) C(20) 3.488 2_657
H(7) C(21) 3.399 2_657
H(7) C(22) 3.442 2_657
H(7) C(26) 3.144 2_657
H(7) C(27) 2.935 2_657
H(7) H(17) 2.593 1_655
H(7) H(18) 3.590 1_655
H(7) H(32) 3.362 2_657
H(7) H(33) 3.007 2_657
H(8) O(2) 2.865 1_655
H(8) C(19) 3.511 2_657
H(8) C(20) 3.594 2_657
H(8) H(17) 3.262 1_655
H(9) S(1) 3.577 1_655
H(9) F(1) 3.220 1_655
H(9) F(3) 2.696 1_655
H(9) O(2) 2.642 1_655
H(9) C(12) 3.267 1_655
H(9) H(17) 3.152 1_655
H(9) H(32) 3.399 2_657
H(10) F(3) 3.055 1_655
H(10) C(15) 3.227 1_554
H(10) C(26) 3.429 2_657
H(10) H(21) 2.395 1_554
H(10) H(23) 3.319 1_554
H(10) H(25) 3.303 2_656
H(10) H(32) 2.743 2_657
H(11) F(1) 3.394 1_655
H(11) F(3) 3.534 1_655
H(11) O(5) 2.809 .
H(11) C(15) 3.530 1_554
H(11) H(21) 2.901 1_554
H(11) H(23) 3.291 1_554
H(12) O(4) 3.404 1_554
H(12) O(5) 3.024 .
H(12) C(15) 3.567 1_554
H(12) H(21) 2.788 1_554
H(12) H(27) 3.265 2_556
H(13) C(19) 3.308 2_556
H(13) C(20) 3.023 2_556
H(13) C(28) 2.788 2_556
H(13) H(26) 3.395 2_556
H(13) H(27) 2.940 2_556
H(13) H(31) 3.427 2_657
H(13) H(34) 2.658 2_556
H(13) H(35) 2.495 2_556
H(13) H(36) 2.739 2_556
H(14) O(5) 3.377 .
H(14) C(19) 3.349 2_556
H(14) C(20) 3.476 2_556
H(14) H(26) 2.992 2_556
H(14) H(27) 3.246 2_556
H(15) O(3) 3.090 2_557
H(15) C(27) 3.300 2_557
H(15) C(28) 3.328 2_556
H(15) H(20) 2.968 2_557
H(15) H(28) 3.331 2_557
H(15) H(33) 2.362 2_557
H(15) H(36) 2.381 2_556
H(16) C(28) 3.083 2_556
H(16) H(33) 2.845 2_557
H(16) H(34) 3.543 2_556
H(16) H(35) 3.161 2_556
H(16) H(36) 2.258 2_556
H(17) C(7) 3.342 1_455
H(17) C(27) 3.577 2_557
H(17) H(7) 2.593 1_455
H(17) H(8) 3.262 1_455
H(17) H(9) 3.152 1_455
H(17) H(27) 3.512 2_557
H(17) H(28) 3.390 2_557
H(17) H(33) 2.911 2_557
H(18) C(20) 3.162 2_557
H(18) C(21) 3.066 2_557
H(18) H(7) 3.590 1_455
H(18) H(27) 2.722 2_557
H(18) H(28) 2.553 2_557
H(18) H(33) 3.567 2_557
H(19) O(2) 3.242 1_655
H(20) H(3) 3.412 2_547
H(20) H(15) 2.968 2_547
H(21) C(8) 3.065 1_556
H(21) H(10) 2.395 1_556
H(21) H(11) 2.901 1_556
H(21) H(12) 2.788 1_556
H(21) H(25) 2.896 2_657
H(21) H(26) 3.531 2_657
H(22) C(18) 3.101 2_657
H(22) C(19) 3.042 2_657
H(22) H(25) 2.765 2_657
H(22) H(26) 2.673 2_657
H(23) F(1) 3.363 1_656
H(23) O(5) 3.439 1_556
H(23) H(10) 3.319 1_556
H(23) H(11) 3.291 1_556
H(23) H(26) 3.439 2_657
H(24) F(1) 2.821 1_655
H(24) O(2) 3.416 1_655
H(24) H(4) 3.085 2_647
H(24) H(6) 3.436 2_647
H(24) H(35) 3.402 .
H(25) F(3) 3.572 2_546
H(25) C(15) 3.265 2_647
H(25) H(5) 3.360 2_647
H(25) H(6) 3.188 2_647
H(25) H(10) 3.303 2_646
H(25) H(21) 2.896 2_647
H(25) H(22) 2.765 2_647
H(25) H(32) 3.015 1_554
H(26) F(2) 3.446 2_546
H(26) F(3) 2.784 2_546
H(26) C(15) 3.369 2_647
H(26) H(6) 3.382 2_647
H(26) H(13) 3.395 2_546
H(26) H(14) 2.992 2_546
H(26) H(21) 3.531 2_647
H(26) H(22) 2.673 2_647
H(26) H(23) 3.439 2_647
H(26) H(30) 3.560 2_647
H(27) O(4) 2.662 2_547
H(27) C(9) 3.332 2_546
H(27) C(11) 3.489 2_547
H(27) H(12) 3.265 2_546
H(27) H(13) 2.940 2_546
H(27) H(14) 3.246 2_546
H(27) H(17) 3.512 2_547
H(27) H(18) 2.722 2_547
H(27) H(35) 3.599 .
H(28) C(6) 3.599 2_547
H(28) C(11) 3.311 2_547
H(28) H(3) 2.791 2_547
H(28) H(5) 3.594 2_547
H(28) H(15) 3.331 2_547
H(28) H(17) 3.390 2_547
H(28) H(18) 2.553 2_547
H(28) H(35) 3.315 .
H(29) O(2) 2.513 1_655
H(29) H(4) 3.481 2_647
H(30) O(2) 3.441 1_655
H(30) O(3) 3.534 1_655
H(30) H(4) 3.192 2_647
H(30) H(26) 3.560 2_657
H(30) H(34) 3.443 1_656
H(31) F(1) 3.244 1_656
H(31) F(2) 3.102 1_656
H(31) C(1) 3.476 2_647
H(31) C(4) 3.534 2_647
H(31) C(5) 3.349 2_647
H(31) C(28) 3.111 1_656
H(31) H(13) 3.427 2_647
H(31) H(34) 2.267 1_656
H(31) H(36) 3.207 1_656
H(32) F(1) 3.469 1_656
H(32) C(4) 3.419 2_647
H(32) C(8) 3.317 2_647
H(32) H(7) 3.362 2_647
H(32) H(9) 3.399 2_647
H(32) H(10) 2.743 2_647
H(32) H(25) 3.015 1_556
H(33) C(10) 2.912 2_547
H(33) C(11) 3.323 2_547
H(33) H(7) 3.007 2_647
H(33) H(15) 2.362 2_547
H(33) H(16) 2.845 2_547
H(33) H(17) 2.911 2_547
H(33) H(18) 3.567 2_547
H(33) H(36) 3.254 1_556
H(34) F(2) 2.731 .
H(34) N(2) 3.532 .
H(34) C(9) 3.485 2_546
H(34) C(25) 3.161 1_454
H(34) H(1) 3.222 .
H(34) H(2) 2.968 .
H(34) H(13) 2.658 2_546
H(34) H(16) 3.543 2_546
H(34) H(30) 3.443 1_454
H(34) H(31) 2.267 1_454
H(35) N(2) 3.193 .
H(35) C(9) 3.390 2_546
H(35) C(13) 3.540 .
H(35) C(16) 2.783 .
H(35) C(17) 2.875 .
H(35) C(18) 3.016 .
H(35) C(19) 3.094 .
H(35) C(20) 3.005 .
H(35) C(21) 2.827 .
H(35) H(1) 3.098 .
H(35) H(2) 2.658 .
H(35) H(13) 2.495 2_546
H(35) H(16) 3.161 2_546
H(35) H(24) 3.402 .
H(35) H(27) 3.599 .
H(35) H(28) 3.315 .
H(36) O(3) 2.891 1_554
H(36) C(1) 2.980 2_546
H(36) C(5) 3.414 2_546
H(36) C(9) 3.407 2_546
H(36) C(10) 2.605 2_546
H(36) H(13) 2.739 2_546
H(36) H(15) 2.381 2_546
H(36) H(16) 2.258 2_546
H(36) H(31) 3.207 1_454
H(36) H(33) 3.254 1_554
O(3) O(5) 7.509(5) .
O(5) N(2) 2.956(5) .
N(2) O(1) 2.864(6) .

loop_
_geom_hbond_atom_site_label_D
_geom_hbond_atom_site_label_H
_geom_hbond_atom_site_label_A
_geom_hbond_distance_DA
_geom_hbond_distance_DH
_geom_hbond_distance_HA
_geom_hbond_angle_DHA
_geom_hbond_publ_flag
N(2) H(1) O(1) 2.864(6) 0.950 1.995 151.1 no
N(2) H(2) O(5) 2.956(5) 0.950 2.045 159.9 no

loop_
_geom_torsion_atom_site_label_1
_geom_torsion_atom_site_label_2
_geom_torsion_atom_site_label_3
_geom_torsion_atom_site_label_4
_geom_torsion
N(1) Ir(1) N(2) C(13) -128.1(3)
N(2) Ir(1) N(1) S(1) -0.9(3)
N(2) Ir(1) N(1) C(11) -167.5(3)
N(1) Ir(1) N(3) S(2) -50.5(3)
N(1) Ir(1) N(3) C(14) 104.1(3)
N(3) Ir(1) N(1) S(1) -77.4(3)
N(3) Ir(1) N(1) C(11) 116.0(3)
N(1) Ir(1) C(1) C(2) 122.4(3)
N(1) Ir(1) C(1) C(5) -119.3(3)
N(1) Ir(1) C(1) C(10) 2.6(4)
C(1) Ir(1) N(1) S(1) 140.5(3)
C(1) Ir(1) N(1) C(11) -26.1(3)
N(1) Ir(1) C(2) C(1) -59.2(3)
N(1) Ir(1) C(2) C(3) -177.2(2)
N(1) Ir(1) C(2) C(6) 61.6(6)
C(2) Ir(1) N(1) S(1) 174.1(3)
C(2) Ir(1) N(1) C(11) 7.5(4)
N(1) Ir(1) C(3) C(2) 4.4(4)
N(1) Ir(1) C(3) C(4) -115.5(3)
N(1) Ir(1) C(3) C(7) 122.9(5)
C(3) Ir(1) N(1) S(1) 171.2(3)
C(3) Ir(1) N(1) C(11) 4.6(5)
N(1) Ir(1) C(4) C(3) 117.1(3)
N(1) Ir(1) C(4) C(5) -1.8(4)
N(1) Ir(1) C(4) C(8) -120.5(4)
C(4) Ir(1) N(1) S(1) 106.9(4)
C(4) Ir(1) N(1) C(11) -59.7(4)
N(1) Ir(1) C(5) C(1) 61.8(3)
N(1) Ir(1) C(5) C(4) 178.8(3)
N(1) Ir(1) C(5) C(9) -61.4(5)
C(5) Ir(1) N(1) S(1) 105.8(3)
C(5) Ir(1) N(1) C(11) -60.8(3)
N(2) Ir(1) N(3) S(2) -143.6(3)
N(2) Ir(1) N(3) C(14) 11.0(3)
N(3) Ir(1) N(2) C(13) -35.6(3)
N(2) Ir(1) C(1) C(2) -151.8(3)
N(2) Ir(1) C(1) C(5) -33.5(5)
N(2) Ir(1) C(1) C(10) 88.4(5)
C(1) Ir(1) N(2) C(13) 150.3(3)
N(2) Ir(1) C(2) C(1) 104.1(6)
N(2) Ir(1) C(2) C(3) -13.9(7)
N(2) Ir(1) C(2) C(6) -135.1(6)
C(2) Ir(1) N(2) C(13) 68.1(7)
N(2) Ir(1) C(3) C(2) 175.0(2)
N(2) Ir(1) C(3) C(4) 55.1(3)
N(2) Ir(1) C(3) C(7) -66.5(5)
C(3) Ir(1) N(2) C(13) 57.7(4)
N(2) Ir(1) C(4) C(3) -136.5(3)
N(2) Ir(1) C(4) C(5) 104.6(3)
N(2) Ir(1) C(4) C(8) -14.1(3)
C(4) Ir(1) N(2) C(13) 88.6(3)
N(2) Ir(1) C(5) C(1) 159.1(3)
N(2) Ir(1) C(5) C(4) -83.9(3)
N(2) Ir(1) C(5) C(9) 35.8(5)
C(5) Ir(1) N(2) C(13) 128.8(3)
N(3) Ir(1) C(1) C(2) 37.4(5)
N(3) Ir(1) C(1) C(5) 155.8(3)
N(3) Ir(1) C(1) C(10) -82.4(5)
C(1) Ir(1) N(3) S(2) 30.5(5)
C(1) Ir(1) N(3) C(14) -174.9(3)
N(3) Ir(1) C(2) C(1) -157.0(3)
N(3) Ir(1) C(2) C(3) 85.0(3)
N(3) Ir(1) C(2) C(6) -36.2(6)
C(2) Ir(1) N(3) S(2) 54.4(3)
C(2) Ir(1) N(3) C(14) -151.0(3)
N(3) Ir(1) C(3) C(2) -104.8(3)
N(3) Ir(1) C(3) C(4) 135.3(3)
N(3) Ir(1) C(3) C(7) 13.7(5)
C(3) Ir(1) N(3) S(2) 94.0(3)
C(3) Ir(1) N(3) C(14) -111.4(3)
N(3) Ir(1) C(4) C(3) -57.6(3)
N(3) Ir(1) C(4) C(5) -176.6(2)
N(3) Ir(1) C(4) C(8) 64.7(4)
C(4) Ir(1) N(3) S(2) 126.2(3)
C(4) Ir(1) N(3) C(14) -79.2(4)
N(3) Ir(1) C(5) C(1) -106.2(7)
N(3) Ir(1) C(5) C(4) 10.8(9)
N(3) Ir(1) C(5) C(9) 130.5(7)
C(5) Ir(1) N(3) S(2) 117.8(7)
C(5) Ir(1) N(3) C(14) -87.6(8)
C(1) Ir(1) C(2) C(3) -118.0(5)
C(1) Ir(1) C(2) C(6) 120.8(7)
C(2) Ir(1) C(1) C(5) 118.4(5)
C(2) Ir(1) C(1) C(10) -119.8(6)
C(1) Ir(1) C(3) C(2) 38.1(3)
C(1) Ir(1) C(3) C(4) -81.8(3)
C(1) Ir(1) C(3) C(7) 156.6(6)
C(3) Ir(1) C(1) C(2) -37.5(3)
C(3) Ir(1) C(1) C(5) 80.8(3)
C(3) Ir(1) C(1) C(10) -157.3(4)
C(1) Ir(1) C(4) C(3) 80.4(3)
C(1) Ir(1) C(4) C(5) -38.5(3)
C(1) Ir(1) C(4) C(8) -157.2(4)
C(4) Ir(1) C(1) C(2) -79.7(3)
C(4) Ir(1) C(1) C(5) 38.7(2)
C(4) Ir(1) C(1) C(10) 160.6(4)
C(1) Ir(1) C(5) C(4) 117.0(4)
C(1) Ir(1) C(5) C(9) -123.3(6)
C(5) Ir(1) C(1) C(2) -118.4(5)
C(5) Ir(1) C(1) C(10) 121.9(5)
C(2) Ir(1) C(3) C(4) -119.9(4)
C(2) Ir(1) C(3) C(7) 118.5(6)
C(3) Ir(1) C(2) C(1) 118.0(5)
C(3) Ir(1) C(2) C(6) -121.2(6)
C(2) Ir(1) C(4) C(3) 36.9(3)
C(2) Ir(1) C(4) C(5) -82.1(3)
C(2) Ir(1) C(4) C(8) 159.2(4)
C(4) Ir(1) C(2) C(1) 81.8(3)
C(4) Ir(1) C(2) C(3) -36.2(2)
C(4) Ir(1) C(2) C(6) -157.4(6)
C(2) Ir(1) C(5) C(1) -37.7(3)
C(2) Ir(1) C(5) C(4) 79.3(3)
C(2) Ir(1) C(5) C(9) -160.9(5)
C(5) Ir(1) C(2) C(1) 37.9(3)
C(5) Ir(1) C(2) C(3) -80.2(3)
C(5) Ir(1) C(2) C(6) 158.7(6)
C(3) Ir(1) C(4) C(5) -118.9(4)
C(3) Ir(1) C(4) C(8) 122.4(5)
C(4) Ir(1) C(3) C(2) 119.9(4)
C(4) Ir(1) C(3) C(7) -121.6(6)
C(3) Ir(1) C(5) C(1) -80.5(3)
C(3) Ir(1) C(5) C(4) 36.5(3)
C(3) Ir(1) C(5) C(9) 156.2(5)
C(5) Ir(1) C(3) C(2) 81.9(3)
C(5) Ir(1) C(3) C(4) -38.0(3)
C(5) Ir(1) C(3) C(7) -159.6(5)
C(4) Ir(1) C(5) C(1) -117.0(4)
C(4) Ir(1) C(5) C(9) 119.7(6)
C(5) Ir(1) C(4) C(3) 118.9(4)
C(5) Ir(1) C(4) C(8) -118.7(5)
O(1) S(1) N(1) Ir(1) 30.5(4)
O(1) S(1) N(1) C(11) -164.4(4)
O(1) S(1) C(12) F(1) 69.0(5)
O(1) S(1) C(12) F(2) -51.0(5)
O(1) S(1) C(12) F(3) -171.2(4)
O(2) S(1) N(1) Ir(1) 168.6(3)
O(2) S(1) N(1) C(11) -26.3(5)
O(2) S(1) C(12) F(1) -54.2(5)
O(2) S(1) C(12) F(2) -174.3(4)
O(2) S(1) C(12) F(3) 65.5(4)
N(1) S(1) C(12) F(1) -174.0(4)
N(1) S(1) C(12) F(2) 65.9(5)
N(1) S(1) C(12) F(3) -54.3(4)
C(12) S(1) N(1) Ir(1) -80.3(4)
C(12) S(1) N(1) C(11) 84.8(5)
O(3) S(2) N(3) Ir(1) 127.0(2)
O(3) S(2) N(3) C(14) -27.9(4)
O(4) S(2) N(3) Ir(1) -4.5(3)
O(4) S(2) N(3) C(14) -159.3(3)
C(15) S(2) N(3) Ir(1) -118.3(3)
C(15) S(2) N(3) C(14) 86.9(4)
Ir(1) N(1) C(11) C(10) 45.4(4)
S(1) N(1) C(11) C(10) -123.0(4)
Ir(1) N(2) C(13) C(14) 54.8(4)
Ir(1) N(2) C(13) C(16) -179.3(3)
Ir(1) N(3) C(14) C(13) 15.0(5)
Ir(1) N(3) C(14) C(22) 138.2(3)
S(2) N(3) C(14) C(13) 171.5(3)
S(2) N(3) C(14) C(22) -65.3(5)
Ir(1) C(1) C(2) C(3) 60.8(4)
Ir(1) C(1) C(2) C(6) -128.3(6)
Ir(1) C(1) C(5) C(4) -60.9(3)
Ir(1) C(1) C(5) C(9) 122.5(6)
Ir(1) C(1) C(10) C(11) 20.8(6)
C(2) C(1) C(5) Ir(1) 62.3(4)
C(2) C(1) C(5) C(4) 1.4(6)
C(2) C(1) C(5) C(9) -175.2(5)
C(5) C(1) C(2) Ir(1) -61.9(4)
C(5) C(1) C(2) C(3) -1.1(6)
C(5) C(1) C(2) C(6) 169.8(6)
C(2) C(1) C(10) C(11) -61.6(7)
C(10) C(1) C(2) Ir(1) 104.8(5)
C(10) C(1) C(2) C(3) 165.6(5)
C(10) C(1) C(2) C(6) -23.5(9)
C(5) C(1) C(10) C(11) 102.9(6)
C(10) C(1) C(5) Ir(1) -104.0(5)
C(10) C(1) C(5) C(4) -165.0(5)
C(10) C(1) C(5) C(9) 18.5(9)
Ir(1) C(2) C(3) C(4) 59.6(4)
Ir(1) C(2) C(3) C(7) -123.2(5)
C(1) C(2) C(3) Ir(1) -59.2(4)
C(1) C(2) C(3) C(4) 0.4(6)
C(1) C(2) C(3) C(7) 177.6(5)
C(6) C(2) C(3) Ir(1) 129.7(6)
C(6) C(2) C(3) C(4) -170.7(5)
C(6) C(2) C(3) C(7) 6.6(9)
Ir(1) C(3) C(4) C(5) 59.9(3)
Ir(1) C(3) C(4) C(8) -122.1(5)
C(2) C(3) C(4) Ir(1) -59.4(4)
C(2) C(3) C(4) C(5) 0.5(6)
C(2) C(3) C(4) C(8) 178.5(5)
C(7) C(3) C(4) Ir(1) 123.3(6)
C(7) C(3) C(4) C(5) -176.7(5)
C(7) C(3) C(4) C(8) 1.3(9)
Ir(1) C(4) C(5) C(1) 60.0(3)
Ir(1) C(4) C(5) C(9) -123.3(5)
C(3) C(4) C(5) Ir(1) -61.1(3)
C(3) C(4) C(5) C(1) -1.2(6)
C(3) C(4) C(5) C(9) 175.6(5)
C(8) C(4) C(5) Ir(1) 120.8(5)
C(8) C(4) C(5) C(1) -179.2(5)
C(8) C(4) C(5) C(9) -2.5(8)
C(1) C(10) C(11) N(1) -44.6(6)
N(2) C(13) C(14) N(3) -44.1(5)
N(2) C(13) C(14) C(22) -168.3(4)
N(2) C(13) C(16) C(17) 104.2(5)
N(2) C(13) C(16) C(21) -68.3(6)
C(14) C(13) C(16) C(17) -134.2(4)
C(14) C(13) C(16) C(21) 53.3(5)
C(16) C(13) C(14) N(3) -167.9(4)
C(16) C(13) C(14) C(22) 67.9(5)
N(3) C(14) C(22) C(23) -67.7(7)
N(3) C(14) C(22) C(27) 108.4(6)
C(13) C(14) C(22) C(23) 52.9(7)
C(13) C(14) C(22) C(27) -131.0(5)
C(13) C(16) C(17) C(18) -173.4(4)
C(13) C(16) C(21) C(20) 174.7(4)
C(17) C(16) C(21) C(20) 2.1(7)
C(21) C(16) C(17) C(18) -0.7(7)
C(16) C(17) C(18) C(19) -0.9(7)
C(17) C(18) C(19) C(20) 1.0(7)
C(18) C(19) C(20) C(21) 0.5(7)
C(19) C(20) C(21) C(16) -2.1(7)
C(14) C(22) C(23) C(24) 177.4(5)
C(14) C(22) C(27) C(26) -175.3(5)
C(23) C(22) C(27) C(26) 0.9(9)
C(27) C(22) C(23) C(24) 1.3(9)
C(22) C(23) C(24) C(25) -2.7(10)
C(23) C(24) C(25) C(26) 2.0(11)
C(24) C(25) C(26) C(27) 0.2(8)
C(25) C(26) C(27) C(22) -1.7(10)
